data_2237337
loop_
_publ_author_name
'Yin, Wen-Yu'

_publ_section_title
;
 2-(Carboxymethyl)imidazo[1,2-<i>a</i>]pyridin-1-ium chloride
;
_journal_coeditor_code HP2052
_journal_issue 2
_journal_name_full 'Acta Crystallographica Section E'
_journal_page_first o211
_journal_paper_doi 10.1107/S1600536812051549
_journal_volume 69
_journal_year 2013
_chemical_formula_iupac 'C9 H9 N2 O2 +, Cl -'
_chemical_formula_moiety 'C9 H9 N2 O2 +, Cl -'
_chemical_formula_sum 'C9 H9 Cl N2 O2'
_chemical_formula_weight 212.63
_chemical_name_systematic
;
2-(Carboxymethyl)imidazo[1,2-<i>a</i>]pyridin-1-ium chloride
;
_space_group_IT_number 14
_symmetry_cell_setting monoclinic
_symmetry_space_group_name_Hall '-P 2ybc'
_symmetry_space_group_name_H-M 'P 1 21/c 1'
_atom_sites_solution_hydrogens geom
_atom_sites_solution_primary direct
_atom_sites_solution_secondary difmap
_cell_angle_alpha 90.00
_cell_angle_beta 96.182(4)
_cell_angle_gamma 90.00
_cell_formula_units_Z 4
_cell_length_a 5.4032(8)
_cell_length_b 14.722(2)
_cell_length_c 12.1055(18)
_cell_measurement_reflns_used 9784
_cell_measurement_temperature 293(2)
_cell_measurement_theta_max 25.0
_cell_measurement_theta_min 3.2
_cell_volume 957.3(2)
_computing_cell_refinement 'CrystalClear (Rigaku, 2005)'
_computing_data_collection 'CrystalClear (Rigaku, 2005)'
_computing_data_reduction 'CrystalClear (Rigaku, 2005)'
_computing_molecular_graphics 'SHELXTL/PC (Sheldrick, 2008)'
_computing_publication_material 'SHELXTL/PC (Sheldrick, 2008) and PLATON (Spek, 2009)'
_computing_structure_refinement 'SHELXL97 (Sheldrick, 2008)'
_computing_structure_solution 'SHELXS97 (Sheldrick, 2008)'
_diffrn_ambient_temperature 293(2)
_diffrn_measured_fraction_theta_full 0.999
_diffrn_measured_fraction_theta_max 0.999
_diffrn_measurement_device_type 'Rigaku Mercury'
_diffrn_measurement_method /w
_diffrn_radiation_monochromator graphite
_diffrn_radiation_source 'fine-focus sealed tube'
_diffrn_radiation_type MoK\a
_diffrn_radiation_wavelength 0.71073
_diffrn_reflns_av_R_equivalents 0.0441
_diffrn_reflns_av_sigmaI/netI 0.0335
_diffrn_reflns_limit_h_max 6
_diffrn_reflns_limit_h_min -6
_diffrn_reflns_limit_k_max 17
_diffrn_reflns_limit_k_min -17
_diffrn_reflns_limit_l_max 14
_diffrn_reflns_limit_l_min -14
_diffrn_reflns_number 7948
_diffrn_reflns_theta_full 24.99
_diffrn_reflns_theta_max 24.99
_diffrn_reflns_theta_min 3.24
_diffrn_standards_decay_% 0
_diffrn_standards_interval_count 0
_diffrn_standards_interval_time 5
_diffrn_standards_number 0
_exptl_absorpt_coefficient_mu 0.372
_exptl_absorpt_correction_T_max 0.9567
_exptl_absorpt_correction_T_min 0.9127
_exptl_absorpt_correction_type multi-scan
_exptl_absorpt_process_details '(CrystalClear; Rigaku, 2005)'
_exptl_crystal_colour yellow
_exptl_crystal_density_diffrn 1.475
_exptl_crystal_density_meas 1.475
_exptl_crystal_density_method 'not measured'
_exptl_crystal_description block
_exptl_crystal_F_000 440
_exptl_crystal_size_max 0.25
_exptl_crystal_size_mid 0.15
_exptl_crystal_size_min 0.12
_refine_diff_density_max 0.194
_refine_diff_density_min -0.201
_refine_ls_extinction_method none
_refine_ls_goodness_of_fit_ref 1.016
_refine_ls_hydrogen_treatment mixed
_refine_ls_matrix_type full
_refine_ls_number_parameters 134
_refine_ls_number_reflns 1689
_refine_ls_number_restraints 0
_refine_ls_restrained_S_all 1.016
_refine_ls_R_factor_all 0.0628
_refine_ls_R_factor_gt 0.0473
_refine_ls_shift/su_max 0.000
_refine_ls_shift/su_mean 0.000
_refine_ls_structure_factor_coef Fsqd
_refine_ls_weighting_details 'calc w=1/[\s^2^(Fo^2^)+(0.0102P)^2^+1.0216P] where P=(Fo^2^+2Fc^2^)/3'
_refine_ls_weighting_scheme calc
_refine_ls_wR_factor_gt 0.0779
_refine_ls_wR_factor_ref 0.0831
_reflns_number_gt 1417
_reflns_number_total 1689
_reflns_threshold_expression I>2sigma(I)
_cod_data_source_file hp2052.cif
_cod_data_source_block I
_cod_original_sg_symbol_H-M 'P 21/c'
_cod_database_code 2237337
_cod_database_fobs_code 2237337

loop_
_symmetry_equiv_pos_as_xyz
'x, y, z'
'-x, y+1/2, -z+1/2'
'-x, -y, -z'
'x, -y-1/2, z-1/2'

loop_
_atom_site_type_symbol
_atom_site_label
_atom_site_fract_x
_atom_site_fract_y
_atom_site_fract_z
_atom_site_U_iso_or_equiv
_atom_site_adp_type
_atom_site_calc_flag
_atom_site_refinement_flags
_atom_site_occupancy
_atom_site_symmetry_multiplicity
Cl Cl1 0.99075(13) 0.33311(5) 0.93211(6) 0.0507(2) Uani d . 1 1
C C1 0.3725(4) 0.61391(17) 0.6832(2) 0.0372(6) Uani d . 1 1
C C6 0.6807(5) 0.57805(17) 0.5799(2) 0.0396(6) Uani d . 1 1
H H6 0.8196 0.5503 0.5556 0.048 Uiso calc R 1 1
O O1 0.7448(4) 0.72008(14) 0.26206(16) 0.0559(6) Uani d . 1 1
H H1 0.8352 0.6986 0.2184 0.084 Uiso calc R 1 1
O O2 0.9053(3) 0.60844(14) 0.37360(15) 0.0540(5) Uani d . 1 1
N N1 0.5729(4) 0.55760(14) 0.67658(17) 0.0363(5) Uani d . 1 1
C C5 0.6379(5) 0.49364(18) 0.7568(2) 0.0431(7) Uani d . 1 1
H H2 0.7747 0.4561 0.7521 0.052 Uiso calc R 1 1
C C4 0.4994(5) 0.48630(19) 0.8428(2) 0.0482(7) Uani d . 1 1
H H3 0.5406 0.4428 0.8974 0.058 Uiso calc R 1 1
C C3 0.2926(5) 0.5438(2) 0.8513(2) 0.0496(7) Uani d . 1 1
H H4 0.1992 0.5377 0.9110 0.060 Uiso calc R 1 1
C C2 0.2295(5) 0.60797(19) 0.7725(2) 0.0451(7) Uani d . 1 1
H H5 0.0954 0.6467 0.7779 0.054 Uiso calc R 1 1
N N2 0.3549(4) 0.66686(16) 0.59268(18) 0.0402(5) Uani d . 1 1
C C7 0.5447(5) 0.64601(17) 0.5281(2) 0.0374(6) Uani d . 1 1
C C8 0.5594(5) 0.69786(18) 0.4237(2) 0.0451(7) Uani d . 1 1
H H8A 0.5862 0.7613 0.4428 0.054 Uiso calc R 1 1
H H8B 0.3994 0.6935 0.3792 0.054 Uiso calc R 1 1
C C9 0.7576(5) 0.66897(19) 0.3528(2) 0.0419(6) Uani d . 1 1
H H2A 0.251(6) 0.714(2) 0.581(2) 0.067(10) Uiso d . 1 1

loop_
_atom_site_aniso_label
_atom_site_aniso_U_11
_atom_site_aniso_U_22
_atom_site_aniso_U_33
_atom_site_aniso_U_12
_atom_site_aniso_U_13
_atom_site_aniso_U_23
Cl1 0.0547(4) 0.0434(4) 0.0564(4) -0.0043(3) 0.0173(3) 0.0008(3)
C1 0.0329(14) 0.0375(15) 0.0410(15) -0.0032(11) 0.0026(12) -0.0069(12)
C6 0.0347(14) 0.0426(16) 0.0429(15) 0.0031(12) 0.0099(12) -0.0034(12)
O1 0.0640(14) 0.0566(13) 0.0500(12) 0.0101(10) 0.0193(10) 0.0099(11)
O2 0.0505(12) 0.0654(14) 0.0475(11) 0.0186(11) 0.0110(10) 0.0049(10)
N1 0.0337(11) 0.0358(12) 0.0393(12) -0.0016(10) 0.0035(10) -0.0030(10)
C5 0.0395(15) 0.0441(16) 0.0448(16) 0.0022(12) 0.0002(13) 0.0016(13)
C4 0.0530(18) 0.0477(17) 0.0430(16) -0.0026(14) 0.0010(14) 0.0028(13)
C3 0.0514(17) 0.0566(19) 0.0422(16) -0.0097(15) 0.0113(14) -0.0047(14)
C2 0.0400(15) 0.0484(17) 0.0484(16) 0.0007(13) 0.0115(13) -0.0100(14)
N2 0.0363(12) 0.0401(13) 0.0446(13) 0.0055(11) 0.0066(10) -0.0019(11)
C7 0.0346(13) 0.0371(15) 0.0408(14) -0.0023(11) 0.0064(12) -0.0061(12)
C8 0.0454(16) 0.0442(16) 0.0459(16) 0.0053(13) 0.0064(13) 0.0007(13)
C9 0.0410(15) 0.0432(16) 0.0412(15) -0.0040(13) 0.0033(12) -0.0036(13)

loop_
_atom_type_symbol
_atom_type_description
_atom_type_scat_dispersion_real
_atom_type_scat_dispersion_imag
_atom_type_scat_source
C C 0.0033 0.0016 'International Tables Vol C Tables 4.2.6.8 and 6.1.1.4'
H H 0.0000 0.0000 'International Tables Vol C Tables 4.2.6.8 and 6.1.1.4'
O O 0.0106 0.0060 'International Tables Vol C Tables 4.2.6.8 and 6.1.1.4'
N N 0.0061 0.0033 'International Tables Vol C Tables 4.2.6.8 and 6.1.1.4'
Cl Cl 0.1484 0.1585 'International Tables Vol C Tables 4.2.6.8 and 6.1.1.4'

loop_
_geom_angle_atom_site_label_1
_geom_angle_atom_site_label_2
_geom_angle_atom_site_label_3
_geom_angle
N2 C1 N1 106.9(2)
N2 C1 C2 132.3(2)
N1 C1 C2 120.8(2)
C7 C6 N1 107.0(2)
C7 C6 H6 126.5
N1 C6 H6 126.5
C9 O1 H1 109.5
C5 N1 C1 121.1(2)
C5 N1 C6 130.1(2)
C1 N1 C6 108.8(2)
C4 C5 N1 118.7(3)
C4 C5 H2 120.7
N1 C5 H2 120.7
C5 C4 C3 121.0(3)
C5 C4 H3 119.5
C3 C4 H3 119.5
C2 C3 C4 120.4(3)
C2 C3 H4 119.8
C4 C3 H4 119.8
C3 C2 C1 117.9(3)
C3 C2 H5 121.0
C1 C2 H5 121.0
C1 N2 C7 109.9(2)
C1 N2 H2A 124(2)
C7 N2 H2A 125(2)
C6 C7 N2 107.4(2)
C6 C7 C8 134.2(2)
N2 C7 C8 118.4(2)
C7 C8 C9 116.5(2)
C7 C8 H8A 108.2
C9 C8 H8A 108.2
C7 C8 H8B 108.2
C9 C8 H8B 108.2
H8A C8 H8B 107.3
O2 C9 O1 124.5(2)
O2 C9 C8 125.9(3)
O1 C9 C8 109.6(2)

loop_
_geom_bond_atom_site_label_1
_geom_bond_atom_site_label_2
_geom_bond_distance
C1 N2 1.340(3)
C1 N1 1.373(3)
C1 C2 1.398(4)
C6 C7 1.354(3)
C6 N1 1.395(3)
C6 H6 0.9300
O1 C9 1.327(3)
O1 H1 0.8200
O2 C9 1.205(3)
N1 C5 1.371(3)
C5 C4 1.351(4)
C5 H2 0.9300
C4 C3 1.414(4)
C4 H3 0.9300
C3 C2 1.359(4)
C3 H4 0.9300
C2 H5 0.9300
N2 C7 1.389(3)
N2 H2A 0.89(3)
C7 C8 1.487(4)
C8 C9 1.503(4)
C8 H8A 0.9700
C8 H8B 0.9700

loop_
_geom_hbond_atom_site_label_D
_geom_hbond_atom_site_label_H
_geom_hbond_atom_site_label_A
_geom_hbond_site_symmetry_A
_geom_hbond_distance_DH
_geom_hbond_distance_HA
_geom_hbond_distance_DA
_geom_hbond_angle_DHA
O1 H1 Cl1 3_766 0.82 2.19 2.984(2) 163.2
N2 H2A Cl1 2_656 0.89(3) 2.18(3) 3.074(2) 175(3)

loop_
_cod_related_entry_id
_cod_related_entry_database
_cod_related_entry_code
1 ChemSpider 24344618
